data_7037011
loop_
_publ_author_name
'Sevastianova, Tatiana N.'
'Bodensteiner, Michael'
'Maulieva, Albina F.'
'Davydova, Elena I.'
'Virovets, Alexander V.'
'Peresypkina, Eugenia V.'
'Bal\'azs, G\'abor'
'Gra\&sl, Christian'
'Seidl, Michael'
'Scheer, Manfred'
'Frenking, Gernot'
'Berezovskaya, Ekaterina A.'
'Kazakov, Igor V.'
'Khoroshilova, Olesya V.'
'Timoshkin, Alexey Y.'

_publ_section_title
;
 Versatile structures of group 13 metal halide complexes with 4,4'-bipy:
 from 1D coordination polymers to 2D and 3D metal-organic frameworks.
;
_journal_issue 47
_journal_name_full 'Dalton transactions (Cambridge, England : 2003)'
_journal_page_first 20648
_journal_page_last 20658
_journal_paper_doi 10.1039/c5dt03192c
_journal_volume 44
_journal_year 2015
_chemical_formula_moiety 'C10 H8 Al2 Cl6 N2'
_chemical_formula_sum 'C10 H8 Al2 Cl6 N2'
_chemical_formula_weight 422.84
_space_group_crystal_system orthorhombic
_space_group_IT_number 61
_space_group_name_Hall '-P 2ac 2ab'
_space_group_name_H-M_alt 'P b c a'
_symmetry_space_group_name_Hall '-P 2ac 2ab'
_symmetry_space_group_name_H-M 'P b c a'
_atom_sites_solution_hydrogens geom
_audit_creation_date 2015-09-17
_audit_creation_method
;
Olex2 1.2-alpha
(compiled 2015.09.16 svn.r3215 for OlexSys, GUI svn.r5097)
;
_audit_update_record
;
2015-09-23 deposited with the CCDC.
2015-10-29 downloaded from the CCDC.
;
_cell_angle_alpha 90
_cell_angle_beta 90
_cell_angle_gamma 90
_cell_formula_units_Z 8
_cell_length_a 15.5509(2)
_cell_length_b 11.95200(10)
_cell_length_c 18.5778(3)
_cell_measurement_reflns_used 6950
_cell_measurement_temperature 123(2)
_cell_measurement_theta_max 66.4074
_cell_measurement_theta_min 3.6951
_cell_volume 3452.95(8)
_computing_cell_refinement
;
CrysAlisPro, Agilent Technologies,
Version 1.171.35.19 (release 27-10-2011 CrysAlis171 .NET)
(compiled Oct 27 2011,15:02:11)
;
_computing_data_collection
;
CrysAlisPro, Agilent Technologies,
Version 1.171.35.19 (release 27-10-2011 CrysAlis171 .NET)
(compiled Oct 27 2011,15:02:11)
;
_computing_data_reduction
;
CrysAlisPro, Agilent Technologies,
Version 1.171.35.19 (release 27-10-2011 CrysAlis171 .NET)
(compiled Oct 27 2011,15:02:11)
;
_computing_molecular_graphics 'Olex2 (Dolomanov et al., 2009)'
_computing_publication_material 'Olex2 (Dolomanov et al., 2009)'
_computing_structure_refinement 'ShelXL (Sheldrick, 2015)'
_computing_structure_solution 'SIR-97 (Altomare, 1999)'
_diffrn_ambient_temperature 123.15
_diffrn_measured_fraction_theta_full 0.990
_diffrn_measured_fraction_theta_max 0.990
_diffrn_measurement_device_type 'Xcalibur, Ruby, Gemini ultra'
_diffrn_radiation_type CuK\a
_diffrn_radiation_wavelength 1.54178
_diffrn_reflns_av_R_equivalents 0.0529
_diffrn_reflns_av_unetI/netI 0.0323
_diffrn_reflns_laue_measured_fraction_full 0.990
_diffrn_reflns_laue_measured_fraction_max 0.990
_diffrn_reflns_limit_h_max 17
_diffrn_reflns_limit_h_min -18
_diffrn_reflns_limit_k_max 14
_diffrn_reflns_limit_k_min -13
_diffrn_reflns_limit_l_max 16
_diffrn_reflns_limit_l_min -21
_diffrn_reflns_number 15564
_diffrn_reflns_point_group_measured_fraction_full 0.990
_diffrn_reflns_point_group_measured_fraction_max 0.990
_diffrn_reflns_theta_full 66.512
_diffrn_reflns_theta_max 66.512
_diffrn_reflns_theta_min 4.760
_exptl_absorpt_coefficient_mu 9.993
_exptl_absorpt_correction_T_max 0.442
_exptl_absorpt_correction_T_min 0.265
_exptl_absorpt_correction_type analytical
_exptl_absorpt_process_details
;
CrysAlisPro, Agilent Technologies,
Version 1.171.35.19 (release 27-10-2011 CrysAlis171 .NET)
(compiled Oct 27 2011,15:02:11)
Analytical numeric absorption correction using a multifaceted crystal
            model based on expressions derived by R.C. Clark & J.S. Reid.
(Clark, R. C. & Reid, J. S. (1995). Acta Cryst. A51, 887-897)
;
_exptl_crystal_colour colourless
_exptl_crystal_colour_primary colourless
_exptl_crystal_density_diffrn 1.627
_exptl_crystal_description block
_exptl_crystal_F_000 1680
_exptl_crystal_size_max 0.22
_exptl_crystal_size_mid 0.17
_exptl_crystal_size_min 0.12
_refine_diff_density_max 0.463
_refine_diff_density_min -0.365
_refine_diff_density_rms 0.081
_refine_ls_extinction_method none
_refine_ls_goodness_of_fit_ref 1.084
_refine_ls_hydrogen_treatment constr
_refine_ls_matrix_type full
_refine_ls_number_parameters 181
_refine_ls_number_reflns 3018
_refine_ls_number_restraints 0
_refine_ls_restrained_S_all 1.084
_refine_ls_R_factor_all 0.0358
_refine_ls_R_factor_gt 0.0303
_refine_ls_shift/su_max 0.001
_refine_ls_shift/su_mean 0.000
_refine_ls_structure_factor_coef Fsqd
_refine_ls_weighting_details 'w=1/[\s^2^(Fo^2^)+(0.0393P)^2^+0.3528P] where P=(Fo^2^+2Fc^2^)/3'
_refine_ls_weighting_scheme calc
_refine_ls_wR_factor_gt 0.0744
_refine_ls_wR_factor_ref 0.0805
_reflns_Friedel_coverage 0.000
_reflns_number_gt 2630
_reflns_number_total 3018
_reflns_threshold_expression 'I > 2\s(I)'
_cod_data_source_file c5dt03192c2.cif
_cod_data_source_block j
_cod_depositor_comments 'Adding full bibliography for 7037006--7037016.cif.'
_cod_database_code 7037011
_shelx_space_group_comment
;
The symmetry employed for this shelxl refinement is uniquely defined
by the following loop, which should always be used as a source of
symmetry information in preference to the above space-group names.
They are only intended as comments.
;
_olex2_refinement_description
;
1. Fixed Uiso
 At 1.2 times of:
  All C(H) groups
2.a Aromatic/amide H refined with riding coordinates:
 C1(H1), C2(H2), C3(H3), C4(H4), C7(H7), C8(H8), C9(H9), C10(H10)
;
_shelx_shelxl_version_number 2014/7
_olex2_submission_special_instructions 'No special instructions were received'

loop_
_space_group_symop_operation_xyz
'x, y, z'
'-x+1/2, -y, z+1/2'
'x+1/2, -y+1/2, -z'
'-x, y+1/2, -z+1/2'
'-x, -y, -z'
'x-1/2, y, -z-1/2'
'-x-1/2, y-1/2, z'
'x, -y-1/2, z-1/2'

loop_
_atom_site_label
_atom_site_type_symbol
_atom_site_fract_x
_atom_site_fract_y
_atom_site_fract_z
_atom_site_U_iso_or_equiv
_atom_site_adp_type
_atom_site_occupancy
_atom_site_site_symmetry_order
_atom_site_calc_flag
_atom_site_refinement_flags_posn
C1 C 0.74151(13) 0.34105(17) 0.15728(13) 0.0263(5) Uani 1 1 d .
H1 H 0.7681 0.4020 0.1814 0.032 Uiso 1 1 calc R
C2 C 0.75338(13) 0.17632(17) 0.09204(12) 0.0258(5) Uani 1 1 d .
H2 H 0.7884 0.1214 0.0695 0.031 Uiso 1 1 calc R
C3 C 0.66540(13) 0.16500(17) 0.08891(13) 0.0264(5) Uani 1 1 d .
H3 H 0.6403 0.1031 0.0647 0.032 Uiso 1 1 calc R
C4 C 0.65287(13) 0.33538(17) 0.15536(13) 0.0252(5) Uani 1 1 d .
H4 H 0.6191 0.3925 0.1769 0.030 Uiso 1 1 calc R
C5 C 0.61358(13) 0.24533(17) 0.12160(11) 0.0237(5) Uani 1 1 d .
C6 C 0.51865(13) 0.23184(17) 0.12168(11) 0.0219(4) Uani 1 1 d .
C7 C 0.46404(13) 0.31692(17) 0.09869(12) 0.0236(4) Uani 1 1 d .
H7 H 0.4870 0.3858 0.0818 0.028 Uiso 1 1 calc R
C8 C 0.48296(13) 0.13234(17) 0.14575(13) 0.0247(4) Uani 1 1 d .
H8 H 0.5188 0.0726 0.1612 0.030 Uiso 1 1 calc R
C9 C 0.37685(13) 0.30044(17) 0.10057(12) 0.0241(4) Uani 1 1 d .
H9 H 0.3399 0.3587 0.0846 0.029 Uiso 1 1 calc R
C10 C 0.39476(13) 0.12141(17) 0.14697(13) 0.0247(4) Uani 1 1 d .
H10 H 0.3705 0.0536 0.1642 0.030 Uiso 1 1 calc R
N1 N 0.79159(11) 0.26280(14) 0.12598(9) 0.0239(4) Uani 1 1 d .
N2 N 0.34171(10) 0.20336(14) 0.12460(10) 0.0223(4) Uani 1 1 d .
Al1 Al 0.91617(4) 0.28050(5) 0.12482(4) 0.02367(16) Uani 1 1 d .
Al2 Al 0.21880(4) 0.17463(5) 0.12297(3) 0.02304(16) Uani 1 1 d .
Cl1 Cl 0.93890(3) 0.38984(4) 0.03785(3) 0.02809(14) Uani 1 1 d .
Cl2 Cl 0.96472(4) 0.11687(5) 0.11149(4) 0.0462(2) Uani 1 1 d .
Cl3 Cl 0.94659(3) 0.35726(5) 0.22382(3) 0.03148(15) Uani 1 1 d .
Cl4 Cl 0.15983(3) 0.33334(4) 0.11670(4) 0.03884(18) Uani 1 1 d .
Cl5 Cl 0.19661(3) 0.07621(4) 0.02980(3) 0.02981(15) Uani 1 1 d .
Cl6 Cl 0.19456(4) 0.08730(5) 0.21987(3) 0.03665(16) Uani 1 1 d .

loop_
_atom_site_aniso_label
_atom_site_aniso_U_11
_atom_site_aniso_U_22
_atom_site_aniso_U_33
_atom_site_aniso_U_23
_atom_site_aniso_U_13
_atom_site_aniso_U_12
C1 0.0255(10) 0.0222(10) 0.0313(13) -0.0031(9) 0.0004(9) -0.0021(8)
C2 0.0284(10) 0.0208(10) 0.0283(13) -0.0036(9) 0.0035(9) 0.0003(8)
C3 0.0282(11) 0.0217(11) 0.0293(13) -0.0028(9) 0.0003(9) -0.0032(8)
C4 0.0244(10) 0.0187(10) 0.0324(13) -0.0031(9) 0.0033(9) 0.0005(7)
C5 0.0256(11) 0.0211(10) 0.0243(13) 0.0025(8) 0.0008(8) -0.0016(8)
C6 0.0247(10) 0.0214(10) 0.0196(12) -0.0036(8) 0.0009(8) -0.0008(8)
C7 0.0290(10) 0.0175(10) 0.0244(12) -0.0003(9) 0.0005(9) -0.0028(8)
C8 0.0275(11) 0.0201(10) 0.0266(12) 0.0003(9) 0.0000(9) 0.0016(8)
C9 0.0281(10) 0.0186(10) 0.0257(12) -0.0001(9) -0.0004(8) 0.0011(8)
C10 0.0288(11) 0.0168(9) 0.0284(13) 0.0011(9) 0.0026(9) -0.0022(8)
N1 0.0237(9) 0.0202(8) 0.0277(11) 0.0005(7) 0.0015(7) -0.0013(6)
N2 0.0230(9) 0.0183(8) 0.0257(11) -0.0012(7) 0.0012(7) -0.0020(7)
Al1 0.0220(3) 0.0170(3) 0.0320(4) 0.0009(2) 0.0016(2) 0.0002(2)
Al2 0.0227(3) 0.0179(3) 0.0286(4) -0.0006(2) 0.0015(2) -0.0009(2)
Cl1 0.0314(3) 0.0271(3) 0.0258(3) 0.0000(2) 0.0027(2) -0.00406(18)
Cl2 0.0306(3) 0.0198(3) 0.0883(6) -0.0028(3) 0.0029(3) 0.0048(2)
Cl3 0.0314(3) 0.0365(3) 0.0265(3) 0.0027(2) -0.0030(2) -0.0025(2)
Cl4 0.0275(3) 0.0209(3) 0.0682(5) -0.0035(3) 0.0028(2) 0.00330(19)
Cl5 0.0336(3) 0.0253(3) 0.0304(3) -0.0032(2) -0.0028(2) -0.00377(19)
Cl6 0.0365(3) 0.0414(3) 0.0321(4) 0.0073(2) 0.0065(2) -0.0045(2)

loop_
_atom_type_symbol
_atom_type_description
_atom_type_scat_dispersion_real
_atom_type_scat_dispersion_imag
_atom_type_scat_source
C C 0.0181 0.0091 'International Tables Vol C Tables 4.2.6.8 and 6.1.1.4'
H H 0.0000 0.0000 'International Tables Vol C Tables 4.2.6.8 and 6.1.1.4'
N N 0.0311 0.0180 'International Tables Vol C Tables 4.2.6.8 and 6.1.1.4'
Al Al 0.2130 0.2455 'International Tables Vol C Tables 4.2.6.8 and 6.1.1.4'
Cl Cl 0.3639 0.7018 'International Tables Vol C Tables 4.2.6.8 and 6.1.1.4'

loop_
_geom_angle_atom_site_label_1
_geom_angle_atom_site_label_2
_geom_angle_atom_site_label_3
_geom_angle
C4 C1 H1 119.0
N1 C1 H1 119.0
N1 C1 C4 122.10(19)
C3 C2 H2 118.9
N1 C2 H2 118.9
N1 C2 C3 122.22(19)
C2 C3 H3 120.4
C2 C3 C5 119.3(2)
C5 C3 H3 120.4
C1 C4 H4 120.3
C1 C4 C5 119.30(19)
C5 C4 H4 120.3
C3 C5 C6 120.05(19)
C4 C5 C3 118.49(19)
C4 C5 C6 121.43(19)
C7 C6 C5 121.79(18)
C8 C6 C5 119.43(18)
C8 C6 C7 118.77(19)
C6 C7 H7 120.3
C9 C7 C6 119.39(19)
C9 C7 H7 120.3
C6 C8 H8 120.5
C10 C8 C6 119.02(19)
C10 C8 H8 120.5
C7 C9 H9 119.0
N2 C9 C7 121.96(19)
N2 C9 H9 119.0
C8 C10 H10 118.8
N2 C10 C8 122.40(18)
N2 C10 H10 118.8
C1 N1 Al1 120.23(14)
C2 N1 C1 118.59(18)
C2 N1 Al1 121.06(14)
C9 N2 Al2 122.82(14)
C10 N2 C9 118.45(17)
C10 N2 Al2 118.64(14)
N1 Al1 Cl1 104.03(6)
N1 Al1 Cl2 104.85(6)
N1 Al1 Cl3 105.10(6)
Cl1 Al1 Cl2 115.12(4)
Cl1 Al1 Cl3 111.17(3)
Cl3 Al1 Cl2 115.15(4)
N2 Al2 Cl4 105.64(6)
N2 Al2 Cl5 105.72(6)
N2 Al2 Cl6 104.44(6)
Cl4 Al2 Cl5 112.51(4)
Cl4 Al2 Cl6 114.41(4)
Cl6 Al2 Cl5 113.08(4)

loop_
_geom_bond_atom_site_label_1
_geom_bond_atom_site_label_2
_geom_bond_distance
C1 H1 0.9500
C1 C4 1.381(3)
C1 N1 1.349(3)
C2 H2 0.9500
C2 C3 1.376(3)
C2 N1 1.349(3)
C3 H3 0.9500
C3 C5 1.393(3)
C4 H4 0.9500
C4 C5 1.387(3)
C5 C6 1.485(3)
C6 C7 1.392(3)
C6 C8 1.386(3)
C7 H7 0.9500
C7 C9 1.371(3)
C8 H8 0.9500
C8 C10 1.378(3)
C9 H9 0.9500
C9 N2 1.358(3)
C10 H10 0.9500
C10 N2 1.346(3)
N1 Al1 1.9489(18)
N2 Al2 1.9422(18)
Al1 Cl1 2.1079(8)
Al1 Cl2 2.1109(8)
Al1 Cl3 2.1091(9)
Al2 Cl4 2.1102(8)
Al2 Cl5 2.1209(8)
Al2 Cl6 2.1147(9)

loop_
_geom_torsion_atom_site_label_1
_geom_torsion_atom_site_label_2
_geom_torsion_atom_site_label_3
_geom_torsion_atom_site_label_4
_geom_torsion
C1 C4 C5 C3 -1.8(3)
C1 C4 C5 C6 176.4(2)
C2 C3 C5 C4 1.0(3)
C2 C3 C5 C6 -177.20(19)
C3 C2 N1 C1 -0.5(3)
C3 C2 N1 Al1 -176.60(17)
C3 C5 C6 C7 -128.6(2)
C3 C5 C6 C8 51.9(3)
C4 C1 N1 C2 -0.2(3)
C4 C1 N1 Al1 175.84(17)
C4 C5 C6 C7 53.2(3)
C4 C5 C6 C8 -126.3(2)
C5 C6 C7 C9 -179.3(2)
C5 C6 C8 C10 178.7(2)
C6 C7 C9 N2 0.3(3)
C6 C8 C10 N2 1.0(3)
C7 C6 C8 C10 -0.8(3)
C7 C9 N2 C10 -0.1(3)
C7 C9 N2 Al2 -176.55(17)
C8 C6 C7 C9 0.2(3)
C8 C10 N2 C9 -0.6(3)
C8 C10 N2 Al2 176.02(17)
N1 C1 C4 C5 1.4(3)
N1 C2 C3 C5 0.1(3)
